data_2023406
loop_
_publ_author_name
'Mewis, Ryan E.'
'Hulme, Matthew C.'
'Marron, Jack'
'Langley, Stuart K.'
'Sutcliffe, Oliver B.'
'Benjamin, Sophie L.'

_publ_section_title
;
 Synthesis and crystal structures of five fluorinated diphenidine
 derivatives.
;
_journal_coeditor_code EE2011
_journal_issue 'Pt 3'
_journal_name_full 'Acta crystallographica. Section E, Crystallographic communications'
_journal_page_first 229
_journal_page_last 234
_journal_paper_doi 10.1107/S2056989025001288
_journal_volume 81
_journal_year 2025
_chemical_formula_iupac 'C16 H18 F2 N +, Cl -'
_chemical_formula_moiety 'C16 H18 F2 N +, Cl -'
_chemical_formula_sum 'C16 H18 Cl F2 N'
_chemical_formula_weight 297.76
_chemical_name_systematic
;
[1-(2,6-Difluorophenyl)-2-phenylethyl]dimethylazanium chloride
;
_space_group_crystal_system monoclinic
_space_group_IT_number 14
_space_group_name_Hall '-P 2ybc'
_space_group_name_H-M_alt 'P 1 21/c 1'
_atom_sites_solution_hydrogens mixed
_audit_creation_method SHELXL-2018/3
_cell_angle_alpha 90
_cell_angle_beta 99.368(4)
_cell_angle_gamma 90
_cell_formula_units_Z 4
_cell_length_a 7.9474(3)
_cell_length_b 12.7652(5)
_cell_length_c 15.3998(7)
_cell_measurement_reflns_used 8632
_cell_measurement_temperature 123(2)
_cell_measurement_theta_max 26.61
_cell_measurement_theta_min 2.99
_cell_volume 1541.48(11)
_computing_cell_refinement
;
CrysAlisPro (Agilent, 2014)
;
_computing_data_collection
;
CrysAlisPro (Agilent, 2014)
;
_computing_data_reduction
;
CrysAlisPro (Agilent, 2014)
;
_computing_molecular_graphics
;
X-SEED (Barbour, 2020)
;
_computing_structure_refinement
;
<i>SHELXL2018/3</i>  (Sheldrick, 2015b)
;
_computing_structure_solution
;
SHELXS97 (Sheldrick, 2008)
;
_diffrn_ambient_temperature 123(2)
_diffrn_measured_fraction_theta_full 0.997
_diffrn_measured_fraction_theta_max 0.997
_diffrn_measurement_device_type 'Oxford Diffraction Xcalibur'
_diffrn_measurement_method 'scans in phi and omega'
_diffrn_radiation_type MoK\a
_diffrn_radiation_wavelength 0.71073
_diffrn_reflns_av_R_equivalents 0.0265
_diffrn_reflns_av_unetI/netI 0.0374
_diffrn_reflns_limit_h_max 9
_diffrn_reflns_limit_h_min -9
_diffrn_reflns_limit_k_max 15
_diffrn_reflns_limit_k_min -14
_diffrn_reflns_limit_l_max 16
_diffrn_reflns_limit_l_min -18
_diffrn_reflns_number 6424
_diffrn_reflns_theta_full 25.000
_diffrn_reflns_theta_max 25.000
_diffrn_reflns_theta_min 3.049
_diffrn_source 'fine-focus sealed tube'
_diffrn_standards_number 0
_exptl_absorpt_coefficient_mu 0.258
_exptl_absorpt_correction_T_max 0.950
_exptl_absorpt_correction_T_min 0.884
_exptl_absorpt_correction_type analytical
_exptl_absorpt_process_details
;
(CrysAlisPro; Agilent 2014)
;
_exptl_crystal_colour colourless
_exptl_crystal_density_diffrn 1.283
_exptl_crystal_description block
_exptl_crystal_F_000 624
_exptl_crystal_size_max 0.5
_exptl_crystal_size_mid 0.4
_exptl_crystal_size_min 0.2
_refine_diff_density_max 0.197
_refine_diff_density_min -0.261
_refine_ls_extinction_method none
_refine_ls_goodness_of_fit_ref 1.061
_refine_ls_hydrogen_treatment mixed
_refine_ls_matrix_type full
_refine_ls_number_parameters 186
_refine_ls_number_reflns 2715
_refine_ls_number_restraints 1
_refine_ls_restrained_S_all 1.061
_refine_ls_R_factor_all 0.0513
_refine_ls_R_factor_gt 0.0398
_refine_ls_shift/su_max 0.000
_refine_ls_shift/su_mean 0.000
_refine_ls_structure_factor_coef Fsqd
_refine_ls_weighting_details 'w=1/[\s^2^(Fo^2^)+(0.0281P)^2^+0.7459P] where P=(Fo^2^+2Fc^2^)/3'
_refine_ls_weighting_scheme calc
_refine_ls_wR_factor_gt 0.0823
_refine_ls_wR_factor_ref 0.0876
_reflns_number_gt 2305
_reflns_number_total 2715
_reflns_threshold_expression 'I > 2\s(I)'
_cod_data_source_file ee2011.cif
_cod_data_source_block I
_cod_depositor_comments 'Adding full bibliography for 2023405--2023409.cif.'
_cod_original_sg_symbol_H-M 'P 21/c'
_cod_database_code 2023406
_shelx_space_group_comment
;
The symmetry employed for this shelxl refinement is uniquely defined
by the following loop, which should always be used as a source of
symmetry information in preference to the above space-group names.
They are only intended as comments.
;

loop_
_space_group_symop_operation_xyz
'x, y, z'
'-x, y+1/2, -z+1/2'
'-x, -y, -z'
'x, -y-1/2, z-1/2'

loop_
_atom_site_type_symbol
_atom_site_label
_atom_site_fract_x
_atom_site_fract_y
_atom_site_fract_z
_atom_site_U_iso_or_equiv
_atom_site_adp_type
_atom_site_calc_flag
_atom_site_occupancy
_atom_site_disorder_assembly
_atom_site_disorder_group
C C8 0.8942(2) 0.41635(15) 0.29692(12) 0.0230(4) Uani d 1 . .
H H8A 0.997147 0.441707 0.336303 0.028 Uiso calc 1 . .
H H8B 0.918077 0.345200 0.276392 0.028 Uiso calc 1 . .
C C3 0.4368(2) 0.45234(14) 0.28669(13) 0.0235(4) Uani d 1 . .
C C7 0.5501(2) 0.30531(14) 0.22760(13) 0.0234(4) Uani d 1 . .
C C2 0.5752(2) 0.38564(13) 0.28907(12) 0.0188(4) Uani d 1 . .
C C14 0.8167(2) 0.45121(15) 0.13360(13) 0.0286(5) Uani d 1 . .
H H14 0.825573 0.378177 0.123370 0.034 Uiso calc 1 . .
C C6 0.4032(2) 0.29047(16) 0.16854(13) 0.0295(5) Uani d 1 . .
H H6 0.392555 0.233545 0.128282 0.035 Uiso calc 1 . .
C C10 0.8393(2) 0.59657(15) 0.23204(13) 0.0251(4) Uani d 1 . .
H H10 0.863656 0.624451 0.289921 0.030 Uiso calc 1 . .
C C5 0.2715(2) 0.36051(17) 0.16928(14) 0.0346(5) Uani d 1 . .
H H5 0.168621 0.351866 0.128876 0.042 Uiso calc 1 . .
C C12 0.7556(3) 0.62399(16) 0.07667(14) 0.0357(5) Uani d 1 . .
H H12 0.722285 0.669788 0.028305 0.043 Uiso calc 1 . .
C C11 0.7913(3) 0.66314(15) 0.16121(14) 0.0303(5) Uani d 1 . .
H H11 0.782997 0.736312 0.170946 0.036 Uiso calc 1 . .
C C4 0.2871(2) 0.44303(17) 0.22793(14) 0.0318(5) Uani d 1 . .
H H4 0.197122 0.492047 0.227789 0.038 Uiso calc 1 . .
C C13 0.7688(3) 0.51778(16) 0.06310(14) 0.0384(5) Uani d 1 . .
H H13 0.744851 0.490217 0.005099 0.046 Uiso calc 1 . .
F F1 0.45166(14) 0.53325(8) 0.34416(8) 0.0334(3) Uani d 1 . .
F F2 0.68097(14) 0.23779(8) 0.22353(8) 0.0329(3) Uani d 1 . .
C C1 0.7428(2) 0.41269(14) 0.34703(11) 0.0186(4) Uani d 1 . .
H H1 0.729073 0.485786 0.368148 0.022 Uiso calc 1 . .
C C9 0.8521(2) 0.48917(14) 0.21896(12) 0.0204(4) Uani d 1 . .
Cl Cl1 1.14563(7) 0.36912(4) 0.51711(4) 0.03725(17) Uani d 1 . .
N N1 0.7819(2) 0.34594(12) 0.42918(10) 0.0248(4) Uani d 1 . .
C C15 0.6669(3) 0.37192(17) 0.49322(14) 0.0363(5) Uani d 1 . .
H H15A 0.703925 0.333884 0.548299 0.055 Uiso calc 1 . .
H H15B 0.549887 0.351557 0.468782 0.055 Uiso calc 1 . .
H H15C 0.671182 0.447444 0.504801 0.055 Uiso calc 1 . .
C C16 0.7872(3) 0.23087(15) 0.41449(14) 0.0336(5) Uani d 1 . .
H H16A 0.672229 0.205541 0.391314 0.050 Uiso calc 1 . .
H H16B 0.829292 0.195665 0.470357 0.050 Uiso calc 1 . .
H H16C 0.863511 0.215610 0.372127 0.050 Uiso calc 1 . .
H H1N1 0.893(3) 0.3638(16) 0.4538(15) 0.039(6) Uiso d 1 . .

loop_
_atom_site_aniso_label
_atom_site_aniso_U_11
_atom_site_aniso_U_22
_atom_site_aniso_U_33
_atom_site_aniso_U_12
_atom_site_aniso_U_13
_atom_site_aniso_U_23
C8 0.0196(9) 0.0288(10) 0.0196(10) -0.0001(8) -0.0003(8) -0.0001(8)
C3 0.0274(10) 0.0239(10) 0.0210(10) -0.0010(8) 0.0090(8) 0.0012(8)
C7 0.0241(10) 0.0230(9) 0.0234(10) -0.0028(8) 0.0048(8) -0.0003(8)
C2 0.0198(9) 0.0210(9) 0.0156(9) -0.0032(7) 0.0033(7) 0.0019(8)
C14 0.0388(12) 0.0233(10) 0.0241(11) -0.0015(9) 0.0064(9) -0.0025(9)
C6 0.0299(11) 0.0352(11) 0.0219(11) -0.0117(9) -0.0004(9) -0.0028(9)
C10 0.0257(10) 0.0296(10) 0.0205(11) -0.0053(8) 0.0049(8) -0.0032(9)
C5 0.0228(10) 0.0516(14) 0.0274(12) -0.0124(10) -0.0020(9) 0.0082(11)
C12 0.0502(13) 0.0307(11) 0.0262(12) -0.0007(10) 0.0061(10) 0.0109(10)
C11 0.0386(12) 0.0222(10) 0.0317(12) -0.0025(9) 0.0105(9) -0.0004(9)
C4 0.0192(10) 0.0413(12) 0.0353(13) 0.0027(9) 0.0052(9) 0.0120(10)
C13 0.0638(15) 0.0343(12) 0.0167(11) -0.0026(11) 0.0051(10) 0.0008(9)
F1 0.0348(6) 0.0300(6) 0.0367(7) 0.0077(5) 0.0094(5) -0.0057(5)
F2 0.0351(6) 0.0283(6) 0.0339(7) 0.0039(5) 0.0018(5) -0.0116(5)
C1 0.0219(9) 0.0192(9) 0.0141(9) 0.0008(7) 0.0010(7) 0.0006(8)
C9 0.0145(9) 0.0260(10) 0.0210(10) -0.0017(7) 0.0042(7) 0.0026(8)
Cl1 0.0431(3) 0.0269(3) 0.0332(3) 0.0104(2) -0.0191(2) -0.0082(2)
N1 0.0298(9) 0.0277(9) 0.0159(8) -0.0003(7) 0.0008(7) 0.0024(7)
C15 0.0497(13) 0.0419(12) 0.0202(11) 0.0030(10) 0.0141(10) 0.0049(10)
C16 0.0461(13) 0.0251(10) 0.0282(12) 0.0029(9) 0.0019(10) 0.0076(9)

loop_
_atom_type_symbol
_atom_type_description
_atom_type_scat_dispersion_real
_atom_type_scat_dispersion_imag
_atom_type_scat_source
C C 0.0033 0.0016 'International Tables Vol C Tables 4.2.6.8 and 6.1.1.4'
H H 0.0000 0.0000 'International Tables Vol C Tables 4.2.6.8 and 6.1.1.4'
N N 0.0061 0.0033 'International Tables Vol C Tables 4.2.6.8 and 6.1.1.4'
F F 0.0171 0.0103 'International Tables Vol C Tables 4.2.6.8 and 6.1.1.4'
Cl Cl 0.1484 0.1585 'International Tables Vol C Tables 4.2.6.8 and 6.1.1.4'

loop_
_geom_angle_atom_site_label_1
_geom_angle_atom_site_label_2
_geom_angle_atom_site_label_3
_geom_angle_site_symmetry_1
_geom_angle_site_symmetry_3
_geom_angle
_geom_angle_publ_flag
C9 C8 C1 . . 109.13(14) ?
C9 C8 H8A . . 109.9 ?
C1 C8 H8A . . 109.9 ?
C9 C8 H8B . . 109.9 ?
C1 C8 H8B . . 109.9 ?
H8A C8 H8B . . 108.3 ?
F1 C3 C4 . . 118.01(17) ?
F1 C3 C2 . . 117.86(16) ?
C4 C3 C2 . . 124.11(18) ?
F2 C7 C6 . . 117.17(17) ?
F2 C7 C2 . . 118.28(16) ?
C6 C7 C2 . . 124.53(18) ?
C3 C2 C7 . . 114.24(16) ?
C3 C2 C1 . . 119.49(16) ?
C7 C2 C1 . . 125.73(16) ?
C13 C14 C9 . . 121.15(18) ?
C13 C14 H14 . . 119.4 ?
C9 C14 H14 . . 119.4 ?
C7 C6 C5 . . 118.07(19) ?
C7 C6 H6 . . 121.0 ?
C5 C6 H6 . . 121.0 ?
C11 C10 C9 . . 120.47(18) ?
C11 C10 H10 . . 119.8 ?
C9 C10 H10 . . 119.8 ?
C6 C5 C4 . . 120.89(18) ?
C6 C5 H5 . . 119.6 ?
C4 C5 H5 . . 119.6 ?
C13 C12 C11 . . 119.35(19) ?
C13 C12 H12 . . 120.3 ?
C11 C12 H12 . . 120.3 ?
C12 C11 C10 . . 120.54(18) ?
C12 C11 H11 . . 119.7 ?
C10 C11 H11 . . 119.7 ?
C3 C4 C5 . . 118.14(19) ?
C3 C4 H4 . . 120.9 ?
C5 C4 H4 . . 120.9 ?
C12 C13 C14 . . 120.2(2) ?
C12 C13 H13 . . 119.9 ?
C14 C13 H13 . . 119.9 ?
N1 C1 C2 . . 113.84(14) ?
N1 C1 C8 . . 111.51(14) ?
C2 C1 C8 . . 113.39(15) ?
N1 C1 H1 . . 105.8 ?
C2 C1 H1 . . 105.8 ?
C8 C1 H1 . . 105.8 ?
C14 C9 C10 . . 118.25(17) ?
C14 C9 C8 . . 121.50(17) ?
C10 C9 C8 . . 120.17(17) ?
C15 N1 C16 . . 110.90(16) ?
C15 N1 C1 . . 111.34(14) ?
C16 N1 C1 . . 115.81(15) ?
C15 N1 H1N1 . . 108.8(14) ?
C16 N1 H1N1 . . 104.7(13) ?
C1 N1 H1N1 . . 104.7(14) ?
N1 C15 H15A . . 109.5 ?
N1 C15 H15B . . 109.5 ?
H15A C15 H15B . . 109.5 ?
N1 C15 H15C . . 109.5 ?
H15A C15 H15C . . 109.5 ?
H15B C15 H15C . . 109.5 ?
N1 C16 H16A . . 109.5 ?
N1 C16 H16B . . 109.5 ?
H16A C16 H16B . . 109.5 ?
N1 C16 H16C . . 109.5 ?
H16A C16 H16C . . 109.5 ?
H16B C16 H16C . . 109.5 ?

loop_
_geom_bond_atom_site_label_1
_geom_bond_atom_site_label_2
_geom_bond_site_symmetry_2
_geom_bond_distance
_geom_bond_publ_flag
C8 C9 . 1.512(3) ?
C8 C1 . 1.532(3) ?
C8 H8A . 0.9900 ?
C8 H8B . 0.9900 ?
C3 F1 . 1.353(2) ?
C3 C4 . 1.378(3) ?
C3 C2 . 1.386(3) ?
C7 F2 . 1.360(2) ?
C7 C6 . 1.371(3) ?
C7 C2 . 1.388(3) ?
C2 C1 . 1.518(2) ?
C14 C13 . 1.382(3) ?
C14 C9 . 1.386(3) ?
C14 H14 . 0.9500 ?
C6 C5 . 1.378(3) ?
C6 H6 . 0.9500 ?
C10 C11 . 1.386(3) ?
C10 C9 . 1.392(3) ?
C10 H10 . 0.9500 ?
C5 C4 . 1.380(3) ?
C5 H5 . 0.9500 ?
C12 C13 . 1.378(3) ?
C12 C11 . 1.380(3) ?
C12 H12 . 0.9500 ?
C11 H11 . 0.9500 ?
C4 H4 . 0.9500 ?
C13 H13 . 0.9500 ?
C1 N1 . 1.515(2) ?
C1 H1 . 1.0000 ?
N1 C15 . 1.487(3) ?
N1 C16 . 1.488(2) ?
N1 H1N1 . 0.93(2) ?
C15 H15A . 0.9800 ?
C15 H15B . 0.9800 ?
C15 H15C . 0.9800 ?
C16 H16A . 0.9800 ?
C16 H16B . 0.9800 ?
C16 H16C . 0.9800 ?

loop_
_geom_hbond_atom_site_label_D
_geom_hbond_atom_site_label_H
_geom_hbond_atom_site_label_A
_geom_hbond_site_symmetry_A
_geom_hbond_distance_DH
_geom_hbond_distance_HA
_geom_hbond_distance_DA
_geom_hbond_angle_DHA
_geom_hbond_publ_flag
N1 H1N1 Cl1 . 0.93(2) 2.08(2) 3.0006(17) 167.3(19) yes
